data_4322462
loop_
_publ_author_name
'Gerd W. Rabe'
'Louise M. Liable-Sands'
'Christopher D. Incarvito'
'Kin-Chung Lam'
'Arnold L. Rheingold'

_publ_contact_author
;
     Dr. Gerd W. Rabe  
     Technische Universitat Munchen
     Anorganisch-chemisches Institut
     Lichtenbergstr. 4
     85747 Garching (Germany)
;
_publ_contact_author_email gwrabe@lrz.tu-muenchen.de
_publ_contact_author_fax +49-89-3209-3125
_publ_contact_author_phone +49-89-3209-3085
_publ_section_title
;
 Highly Restricted Dimensionality in Cesium Aryl Phosphides
;
_journal_name_full 'Inorganic Chemistry'
_journal_page_first 4342
_journal_page_last 4346
_journal_paper_doi 10.1021/ic9902119
_journal_volume 38
_journal_year 1999
_chemical_formula_sum 'C33.5 H58 Cs O6 P'
_chemical_formula_weight 720.68
_chemical_name_systematic
; 
Cesium 18-crown-6 (2,4,6-tri-t-butylbenzene)phosphide
;
_space_group_IT_number 14
_symmetry_cell_setting monoclinic
_symmetry_space_group_name_Hall '-P 2ybc'
_symmetry_space_group_name_H-M 'P 1 21/c 1'
_atom_sites_solution_hydrogens geom
_atom_sites_solution_primary direct
_atom_sites_solution_secondary difmap
_audit_creation_method SHELXL
_cell_angle_alpha 90.00
_cell_angle_beta 113.79(2)
_cell_angle_gamma 90.00
_cell_formula_units_Z 8
_cell_length_a 22.919(4)
_cell_length_b 17.184(3)
_cell_length_c 21.307(6)
_cell_measurement_reflns_used 24
_cell_measurement_temperature 243(2)
_cell_measurement_theta_max 12.5
_cell_measurement_theta_min 7.5
_cell_volume 7679(3)
_computing_cell_refinement 'Siemens P4'
_computing_data_collection 'Siemens P4'
_computing_data_reduction XSCANS
_computing_molecular_graphics XP
_computing_publication_material XCIF
_computing_structure_refinement 'SHELXL-5.03 (Sheldrick, 1994)'
_computing_structure_solution 'SHELXS-5.03 (Sheldrick, 1994)'
_diffrn_ambient_temperature 293(2)
_diffrn_measurement_device 'Siemens P4'
_diffrn_measurement_method omega
_diffrn_radiation_monochromator graphite
_diffrn_radiation_source 'fine-focus sealed tube'
_diffrn_radiation_type MoK\a
_diffrn_radiation_wavelength 0.71073
_diffrn_reflns_av_R_equivalents 0.0385
_diffrn_reflns_av_sigmaI/netI 0.0842
_diffrn_reflns_limit_h_max 22
_diffrn_reflns_limit_h_min -27
_diffrn_reflns_limit_k_max 1
_diffrn_reflns_limit_k_min -18
_diffrn_reflns_limit_l_max 22
_diffrn_reflns_limit_l_min -1
_diffrn_reflns_number 11869
_diffrn_reflns_theta_max 24.89
_diffrn_reflns_theta_min 2.06
_diffrn_standards_decay_% <1.0
_diffrn_standards_interval_count 197
_diffrn_standards_number 3
_exptl_absorpt_coefficient_mu 1.043
_exptl_absorpt_correction_type none
_exptl_crystal_colour yellow
_exptl_crystal_density_diffrn 1.247
_exptl_crystal_density_meas ?
_exptl_crystal_description block
_exptl_crystal_F_000 3016
_exptl_crystal_size_max 0.40
_exptl_crystal_size_mid 0.40
_exptl_crystal_size_min 0.30
_refine_diff_density_max 0.648
_refine_diff_density_min -0.636
_refine_diff_density_rms 0.072
_refine_ls_extinction_method none
_refine_ls_goodness_of_fit_all 1.088
_refine_ls_goodness_of_fit_obs 1.414
_refine_ls_hydrogen_treatment 'idealized contributions'
_refine_ls_matrix_type full
_refine_ls_number_parameters 688
_refine_ls_number_reflns 10036
_refine_ls_number_restraints 0
_refine_ls_restrained_S_all 1.109
_refine_ls_restrained_S_obs 1.414
_refine_ls_R_factor_all 0.0910
_refine_ls_R_factor_obs 0.0489
_refine_ls_shift/esd_max 0.334
_refine_ls_shift/esd_mean 0.016
_refine_ls_structure_factor_coef Fsqd
_refine_ls_weighting_details 'w=1/[\s^2^(Fo^2^)+(0.0300P)^2^+0.0000P] where P=(Fo^2^+2Fc^2^)/3'
_refine_ls_weighting_scheme calc
_refine_ls_wR_factor_all 0.1129
_refine_ls_wR_factor_obs 0.1048
_reflns_number_observed 5620
_reflns_number_total 10042
_reflns_observed_criterion >2sigma(I)
_cod_data_source_file ic9902119_1.cif
_cod_data_source_block rabwa
_cod_depositor_comments
;
The following automatic conversions were performed:

'_exptl_crystal_density_meas' value 'not measured' was changed to '?'
- the value is perceived as not measured.

Automatic conversion script
Id: cif_fix_values 3008 2015-01-20 13:52:24Z robertas 

The following automatic conversions were performed:

'_refine_ls_weighting_scheme' value 'calc
w=1/[\s^2^(Fo^2^)+(0.0300P)^2^+0.0000P] where P=(Fo^2^+2Fc^2^)/3' was
changed to 'calc'. New tag '_refine_ls_weighting_details' was
created. The value of the new tag was set to
'w=1/[\s^2^(Fo^2^)+(0.0300P)^2^+0.0000P] where P=(Fo^2^+2Fc^2^)/3'.

Automatic conversion script
Id: cif_fix_values 3143 2015-03-26 13:38:13Z robertas 
;
_cod_original_cell_volume 7678.5(30)
_cod_original_formula_sum 'C33.50 H58 Cs O6 P'
_cod_database_code 4322462

loop_
_symmetry_equiv_pos_as_xyz
'x, y, z'
'-x, y+1/2, -z+1/2'
'-x, -y, -z'
'x, -y-1/2, z-1/2'

loop_
_atom_site_aniso_label
_atom_site_aniso_U_11
_atom_site_aniso_U_22
_atom_site_aniso_U_33
_atom_site_aniso_U_23
_atom_site_aniso_U_13
_atom_site_aniso_U_12
Cs1 0.0671(3) 0.0421(2) 0.0525(3) 0.0005(3) 0.0280(2) 0.0040(3)
Cs2 0.0662(3) 0.0685(3) 0.0592(3) 0.0078(3) 0.0230(2) 0.0111(3)
P1 0.0717(14) 0.0749(15) 0.0727(14) 0.0048(13) 0.0463(12) -0.0077(12)
P2 0.0637(14) 0.085(2) 0.090(2) -0.0102(15) 0.0153(13) -0.0152(13)
O21 0.099(4) 0.044(3) 0.076(4) 0.010(3) 0.033(3) 0.020(3)
O22 0.065(3) 0.071(4) 0.084(4) 0.006(3) 0.030(3) 0.009(3)
O23 0.102(4) 0.064(4) 0.065(3) 0.000(3) 0.045(3) 0.008(3)
O24 0.104(4) 0.057(3) 0.072(4) 0.011(3) 0.033(3) 0.010(3)
O25 0.071(3) 0.071(4) 0.070(4) -0.009(3) 0.017(3) 0.008(3)
O26 0.089(4) 0.078(4) 0.076(4) 0.006(3) 0.049(3) -0.005(3)
O61 0.305(16) 0.149(9) 0.209(13) 0.001(9) 0.013(12) -0.009(10)
O62 0.171(8) 0.275(14) 0.116(7) 0.016(8) 0.044(6) 0.009(8)
O63 0.362(16) 0.143(9) 0.167(9) 0.021(7) 0.139(10) 0.015(10)
O64 0.222(10) 0.108(6) 0.193(10) -0.007(6) 0.094(8) -0.017(6)
O65 0.085(4) 0.214(10) 0.129(6) 0.018(6) 0.057(4) 0.044(5)
O66 0.254(10) 0.081(5) 0.175(7) 0.008(5) 0.164(7) 0.015(6)
C1 0.056(4) 0.046(4) 0.039(4) -0.003(3) 0.019(4) -0.007(4)
C2 0.046(4) 0.050(4) 0.052(4) -0.002(4) 0.017(4) 0.009(4)
C3 0.049(4) 0.061(5) 0.041(4) 0.001(4) 0.019(4) -0.011(4)
C4 0.060(5) 0.058(5) 0.034(4) 0.009(4) 0.016(4) -0.008(4)
C5 0.045(4) 0.046(4) 0.035(4) -0.008(3) 0.014(3) -0.015(3)
C6 0.058(4) 0.041(4) 0.037(4) -0.005(3) 0.024(3) -0.004(4)
C7 0.067(5) 0.055(5) 0.050(5) 0.007(4) 0.025(4) 0.000(4)
C8 0.079(6) 0.107(7) 0.080(6) 0.033(5) 0.019(5) 0.000(5)
C9 0.110(6) 0.077(6) 0.039(4) -0.005(4) 0.025(4) -0.012(5)
C10 0.118(7) 0.051(5) 0.066(5) 0.012(4) 0.046(5) 0.001(5)
C11 0.069(5) 0.077(6) 0.076(6) 0.003(5) 0.050(5) -0.011(5)
C12 0.403(21) 0.111(10) 0.464(25) 0.018(13) 0.416(22) 0.032(12)
C13 0.144(11) 0.977(54) 0.170(13) 0.335(23) 0.125(11) 0.191(21)
C14 0.421(23) 0.233(16) 0.579(32) -0.278(20) 0.469(25) -0.270(18)
C15 0.057(4) 0.045(4) 0.051(4) 0.000(4) 0.022(4) 0.005(4)
C16 0.060(4) 0.050(5) 0.067(5) -0.010(4) 0.023(4) -0.001(4)
C17 0.068(5) 0.080(6) 0.057(5) -0.012(5) 0.003(4) 0.008(5)
C18 0.087(6) 0.068(6) 0.090(6) 0.023(5) 0.041(5) 0.012(5)
C21 0.116(7) 0.068(6) 0.072(6) 0.016(5) 0.023(5) 0.027(6)
C22 0.095(7) 0.099(7) 0.071(6) 0.011(6) 0.025(5) 0.037(6)
C23 0.074(6) 0.073(6) 0.141(9) 0.005(6) 0.051(7) -0.003(5)
C24 0.097(7) 0.077(6) 0.112(8) -0.005(6) 0.067(6) -0.015(6)
C25 0.126(8) 0.063(6) 0.084(7) 0.011(5) 0.057(6) -0.003(6)
C26 0.153(9) 0.057(6) 0.073(6) 0.020(5) 0.044(6) -0.008(6)
C27 0.116(8) 0.059(6) 0.058(5) -0.006(5) 0.014(6) 0.037(6)
C28 0.079(7) 0.098(8) 0.088(7) -0.019(6) -0.001(6) 0.030(6)
C29 0.067(6) 0.109(8) 0.108(8) -0.031(7) 0.036(6) -0.001(6)
C30 0.081(6) 0.108(8) 0.109(8) -0.003(7) 0.056(6) -0.002(6)
C31 0.123(8) 0.082(7) 0.104(8) 0.011(6) 0.074(7) -0.014(6)
C32 0.163(9) 0.065(6) 0.092(7) 0.022(6) 0.061(7) -0.021(7)
C41 0.049(4) 0.045(4) 0.061(5) -0.009(4) 0.019(4) 0.001(4)
C42 0.068(5) 0.065(5) 0.065(5) -0.008(5) 0.039(4) -0.012(5)
C43 0.053(5) 0.096(7) 0.063(6) -0.001(5) 0.029(4) -0.006(5)
C44 0.070(6) 0.104(7) 0.075(6) 0.038(6) 0.033(5) 0.034(6)
C45 0.042(5) 0.057(5) 0.107(7) 0.003(5) 0.033(5) -0.001(4)
C46 0.052(4) 0.055(5) 0.063(5) -0.003(4) 0.027(4) 0.009(4)
C47 0.077(5) 0.057(5) 0.063(5) 0.000(4) 0.035(4) 0.006(4)
C48 0.132(8) 0.087(7) 0.096(7) 0.010(6) 0.054(6) -0.028(6)
C49 0.138(8) 0.115(8) 0.063(5) -0.001(5) 0.048(5) 0.022(6)
C50 0.098(6) 0.080(6) 0.092(6) 0.022(5) 0.043(5) 0.024(5)
C51 0.063(6) 0.185(11) 0.076(7) -0.030(7) 0.014(5) -0.044(7)
C52 0.218(17) 0.208(18) 0.302(24) -0.088(17) -0.155(17) -0.058(15)
C53 0.048(7) 0.455(31) 0.342(23) -0.216(22) 0.019(10) -0.017(12)
C54 0.241(17) 0.883(56) 0.061(8) -0.052(18) 0.052(10) -0.318(26)
C55 0.084(7) 0.070(6) 0.176(11) 0.040(7) 0.066(7) 0.010(6)
C56 0.174(11) 0.081(8) 0.230(14) 0.078(9) 0.060(10) 0.037(8)
C57 0.149(10) 0.071(7) 0.217(13) -0.037(9) 0.086(9) -0.007(7)
C58 0.157(10) 0.091(8) 0.218(12) 0.019(8) 0.120(9) -0.025(7)
C91 0.105(15) 0.527(63) 0.218(23) 0.253(33) 0.011(14) -0.051(22)
C92 0.094(14) 0.548(66) 0.127(14) 0.132(29) 0.065(12) 0.005(26)
C93 0.226(25) 0.232(23) 0.143(18) -0.080(17) -0.016(14) 0.063(18)
C94 0.136(13) 0.248(28) 0.123(16) -0.007(17) -0.013(11) 0.027(18)
C95 0.088(9) 0.182(15) 0.117(12) 0.045(12) 0.035(8) -0.005(11)
C96 0.094(11) 0.156(15) 0.232(22) 0.092(16) -0.008(11) -0.013(11)
C97 0.263(21) 0.107(13) 0.524(42) -0.004(20) -0.016(24) 0.053(14)

loop_
_atom_site_label
_atom_site_type_symbol
_atom_site_fract_x
_atom_site_fract_y
_atom_site_fract_z
_atom_site_U_iso_or_equiv
_atom_site_thermal_displace_type
_atom_site_occupancy
_atom_site_calc_flag
_atom_site_refinement_flags
_atom_site_disorder_group
Cs1 Cs 0.44055(2) 0.90001(3) 0.17896(2) 0.05263(14) Uani 1 d . .
Cs2 Cs 0.19167(2) 1.10370(3) 0.35967(2) 0.0654(2) Uani 1 d . .
P1 P 0.46461(9) 0.80306(13) 0.02838(10) 0.0676(6) Uani 1 d . .
P2 P 0.23188(10) 1.23031(14) 0.53359(12) 0.0846(7) Uani 1 d . .
O21 O 0.4130(3) 1.0603(3) 0.1121(2) 0.0737(15) Uani 1 d . .
O22 O 0.3517(2) 1.0373(3) 0.2011(3) 0.0734(14) Uani 1 d . .
O23 O 0.3912(3) 0.9128(3) 0.2956(3) 0.0733(15) Uani 1 d . .
O24 O 0.5206(3) 0.8687(3) 0.3445(2) 0.078(2) Uani 1 d . .
O25 O 0.5885(2) 0.8949(3) 0.2611(3) 0.0744(14) Uani 1 d . .
O26 O 0.5429(3) 1.0162(3) 0.1648(3) 0.0761(15) Uani 1 d . .
O61 O 0.1903(7) 0.9035(6) 0.3478(7) 0.251(6) Uani 1 d . .
O62 O 0.1207(4) 0.9930(8) 0.2267(5) 0.191(4) Uani 1 d . .
O63 O 0.1709(7) 1.1306(6) 0.2002(5) 0.213(5) Uani 1 d . .
O64 O 0.2637(5) 1.2165(4) 0.3049(5) 0.171(3) Uani 1 d . .
O65 O 0.3429(3) 1.1275(5) 0.4174(4) 0.138(3) Uani 1 d . .
O66 O 0.2940(4) 0.9829(4) 0.4460(4) 0.145(3) Uani 1 d . .
C1 C 0.3374(3) 0.8001(4) 0.0204(3) 0.047(2) Uani 1 d . .
C2 C 0.2951(3) 0.7857(4) 0.0515(3) 0.050(2) Uani 1 d . .
H2A H 0.2536(3) 0.8117(4) 0.0329(3) 0.060 Uiso 1 calc R .
C3 C 0.3089(3) 0.7365(4) 0.1072(3) 0.050(2) Uani 1 d . .
C4 C 0.3644(3) 0.6973(4) 0.1289(3) 0.052(2) Uani 1 d . .
H4A H 0.3728(3) 0.6587(4) 0.1654(3) 0.062 Uiso 1 calc R .
C5 C 0.4108(3) 0.7075(4) 0.1015(3) 0.042(2) Uani 1 d . .
C6 C 0.4008(3) 0.7657(4) 0.0505(3) 0.044(2) Uani 1 d . .
C7 C 0.3130(3) 0.8527(4) -0.0440(3) 0.057(2) Uani 1 d . .
C8 C 0.2406(3) 0.8660(5) -0.0718(4) 0.093(3) Uani 1 d . .
H8A H 0.2300(3) 0.8892(5) -0.0367(4) 0.139 Uiso 1 calc R .
H8B H 0.2189(3) 0.8171(5) -0.0854(4) 0.139 Uiso 1 calc R .
H8C H 0.2277(3) 0.9002(5) -0.1108(4) 0.139 Uiso 1 calc R .
C9 C 0.3248(3) 0.8161(4) -0.1035(3) 0.077(2) Uani 1 d . .
H9A H 0.3696(3) 0.8064(4) -0.0893(3) 0.115 Uiso 1 calc R .
H9B H 0.3105(3) 0.8511(4) -0.1419(3) 0.115 Uiso 1 calc R .
H9C H 0.3018(3) 0.7680(4) -0.1166(3) 0.115 Uiso 1 calc R .
C10 C 0.3432(4) 0.9351(4) -0.0275(4) 0.075(2) Uani 1 d . .
H10A H 0.3888(4) 0.9308(4) -0.0096(4) 0.113 Uiso 1 calc R .
H10B H 0.3311(4) 0.9596(4) 0.0060(4) 0.113 Uiso 1 calc R .
H10C H 0.3283(4) 0.9658(4) -0.0686(4) 0.113 Uiso 1 calc R .
C11 C 0.2614(4) 0.7251(5) 0.1396(4) 0.067(2) Uani 1 d . .
C12 C 0.2272(7) 0.7938(6) 0.1436(8) 0.248(9) Uani 1 d . .
H12A H 0.2570(7) 0.8335(6) 0.1686(8) 0.372 Uiso 1 calc R .
H12B H 0.2000(7) 0.7816(6) 0.1667(8) 0.372 Uiso 1 calc R .
H12C H 0.2018(7) 0.8122(6) 0.0981(8) 0.372 Uiso 1 calc R .
C13 C 0.2884(6) 0.6948(16) 0.2060(7) 0.411(19) Uani 1 d . .
H13A H 0.3215(6) 0.7290(16) 0.2349(7) 0.616 Uiso 1 calc R .
H13B H 0.3062(6) 0.6444(16) 0.2051(7) 0.616 Uiso 1 calc R .
H13C H 0.2561(6) 0.6902(16) 0.2238(7) 0.616 Uiso 1 calc R .
C14 C 0.2148(8) 0.6707(8) 0.1028(9) 0.325(14) Uani 1 d . .
H14A H 0.1940(8) 0.6871(8) 0.0559(9) 0.487 Uiso 1 calc R .
H14B H 0.1840(8) 0.6667(8) 0.1226(9) 0.487 Uiso 1 calc R .
H14C H 0.2344(8) 0.6209(8) 0.1047(9) 0.487 Uiso 1 calc R .
C15 C 0.4705(3) 0.6556(4) 0.1318(3) 0.051(2) Uani 1 d . .
C16 C 0.4902(3) 0.6201(4) 0.0767(3) 0.060(2) Uani 1 d . .
H16A H 0.5275(3) 0.5885(4) 0.0985(3) 0.090 Uiso 1 calc R .
H16B H 0.4992(3) 0.6611(4) 0.0514(3) 0.090 Uiso 1 calc R .
H16C H 0.4560(3) 0.5885(4) 0.0460(3) 0.090 Uiso 1 calc R .
C17 C 0.5254(3) 0.7018(4) 0.1859(3) 0.075(2) Uani 1 d . .
H17A H 0.5626(3) 0.6695(4) 0.2047(3) 0.112 Uiso 1 calc R .
H17B H 0.5131(3) 0.7181(4) 0.2219(3) 0.112 Uiso 1 calc R .
H17C H 0.5348(3) 0.7467(4) 0.1648(3) 0.112 Uiso 1 calc R .
C18 C 0.4615(4) 0.5838(4) 0.1708(4) 0.080(2) Uani 1 d . .
H18A H 0.5003(4) 0.5540(4) 0.1884(4) 0.120 Uiso 1 calc R .
H18B H 0.4275(4) 0.5521(4) 0.1401(4) 0.120 Uiso 1 calc R .
H18C H 0.4513(4) 0.6007(4) 0.2081(4) 0.120 Uiso 1 calc R .
C21 C 0.3663(4) 1.1103(5) 0.1143(4) 0.090(3) Uani 1 d . .
H21A H 0.3442(4) 1.1343(5) 0.0697(4) 0.108 Uiso 1 calc R .
H21B H 0.3859(4) 1.1511(5) 0.1476(4) 0.108 Uiso 1 calc R .
C22 C 0.3194(4) 1.0656(5) 0.1339(4) 0.091(3) Uani 1 d . .
H22A H 0.2847(4) 1.0995(5) 0.1316(4) 0.110 Uiso 1 calc R .
H22B H 0.3016(4) 1.0226(5) 0.1024(4) 0.110 Uiso 1 calc R .
C23 C 0.3119(4) 0.9988(5) 0.2251(5) 0.094(3) Uani 1 d . .
H23A H 0.2917(4) 0.9555(5) 0.1950(5) 0.112 Uiso 1 calc R .
H23B H 0.2787(4) 1.0339(5) 0.2249(5) 0.112 Uiso 1 calc R .
C24 C 0.3481(4) 0.9694(5) 0.2957(5) 0.087(3) Uani 1 d . .
H24A H 0.3707(4) 1.0120(5) 0.3253(5) 0.104 Uiso 1 calc R .
H24B H 0.3187(4) 0.9476(5) 0.3135(5) 0.104 Uiso 1 calc R .
C25 C 0.4249(4) 0.8813(5) 0.3604(4) 0.086(3) Uani 1 d . .
H25A H 0.3958(4) 0.8538(5) 0.3753(4) 0.103 Uiso 1 calc R .
H25B H 0.4448(4) 0.9228(5) 0.3929(4) 0.103 Uiso 1 calc R .
C26 C 0.4741(5) 0.8274(5) 0.3589(4) 0.095(3) Uani 1 d . .
H26A H 0.4940(5) 0.8013(5) 0.4028(4) 0.114 Uiso 1 calc R .
H26B H 0.4546(5) 0.7881(5) 0.3239(4) 0.114 Uiso 1 calc R .
C27 C 0.5740(5) 0.8262(5) 0.3476(4) 0.084(3) Uani 1 d . .
H27A H 0.5599(5) 0.7828(5) 0.3158(4) 0.101 Uiso 1 calc R .
H27B H 0.5959(5) 0.8051(5) 0.3934(4) 0.101 Uiso 1 calc R .
C28 C 0.6180(4) 0.8734(5) 0.3309(5) 0.099(3) Uani 1 d . .
H28A H 0.6293(4) 0.9196(5) 0.3595(5) 0.119 Uiso 1 calc R .
H28B H 0.6566(4) 0.8442(5) 0.3392(5) 0.119 Uiso 1 calc R .
C29 C 0.6279(4) 0.9434(6) 0.2420(5) 0.094(3) Uani 1 d . .
H29A H 0.6666(4) 0.9159(6) 0.2474(5) 0.113 Uiso 1 calc R .
H29B H 0.6396(4) 0.9891(6) 0.2712(5) 0.113 Uiso 1 calc R .
C30 C 0.5934(4) 0.9671(5) 0.1697(5) 0.093(3) Uani 1 d . .
H30A H 0.6221(4) 0.9941(5) 0.1539(5) 0.112 Uiso 1 calc R .
H30B H 0.5770(4) 0.9215(5) 0.1411(5) 0.112 Uiso 1 calc R .
C31 C 0.5094(4) 1.0438(5) 0.0976(5) 0.094(3) Uani 1 d . .
H31A H 0.4894(4) 1.0006(5) 0.0672(5) 0.113 Uiso 1 calc R .
H31B H 0.5387(4) 1.0690(5) 0.0815(5) 0.113 Uiso 1 calc R .
C32 C 0.4613(5) 1.0987(5) 0.0968(4) 0.103(3) Uani 1 d . .
H32A H 0.4810(5) 1.1392(5) 0.1304(4) 0.124 Uiso 1 calc R .
H32B H 0.4421(5) 1.1229(5) 0.0519(4) 0.124 Uiso 1 calc R .
C41 C 0.1212(3) 1.1364(4) 0.4753(4) 0.052(2) Uani 1 d . .
C42 C 0.0654(3) 1.1149(4) 0.4220(4) 0.062(2) Uani 1 d . .
H42A H 0.0456(3) 1.0660(4) 0.4267(4) 0.074 Uiso 1 calc R .
C43 C 0.0346(3) 1.1574(5) 0.3643(4) 0.069(2) Uani 1 d . .
C44 C 0.0609(4) 1.2297(5) 0.3630(4) 0.082(3) Uani 1 d . .
H44A H 0.0388(4) 1.2635(5) 0.3235(4) 0.098 Uiso 1 calc R .
C45 C 0.1165(3) 1.2576(4) 0.4151(5) 0.068(2) Uani 1 d . .
C46 C 0.1520(3) 1.2090(4) 0.4721(4) 0.055(2) Uani 1 d . .
C47 C 0.1474(4) 1.0798(4) 0.5370(4) 0.064(2) Uani 1 d . .
C48 C 0.1029(4) 1.0115(5) 0.5323(4) 0.102(3) Uani 1 d . .
H48A H 0.0621(4) 1.0311(5) 0.5274(4) 0.154 Uiso 1 calc R .
H48B H 0.1209(4) 0.9807(5) 0.5733(4) 0.154 Uiso 1 calc R .
H48C H 0.0980(4) 0.9800(5) 0.4933(4) 0.154 Uiso 1 calc R .
C49 C 0.1564(4) 1.1215(5) 0.6040(4) 0.103(3) Uani 1 d . .
H49A H 0.1840(4) 1.1655(5) 0.6104(4) 0.155 Uiso 1 calc R .
H49B H 0.1751(4) 1.0862(5) 0.6418(4) 0.155 Uiso 1 calc R .
H49C H 0.1158(4) 1.1388(5) 0.6017(4) 0.155 Uiso 1 calc R .
C50 C 0.2111(3) 1.0436(5) 0.5447(4) 0.089(3) Uani 1 d . .
H50A H 0.2410(3) 1.0842(5) 0.5480(4) 0.133 Uiso 1 calc R .
H50B H 0.2046(3) 1.0117(5) 0.5054(4) 0.133 Uiso 1 calc R .
H50C H 0.2275(3) 1.0123(5) 0.5854(4) 0.133 Uiso 1 calc R .
C51 C -0.0272(4) 1.1335(8) 0.3059(5) 0.113(4) Uani 1 d . .
C52 C -0.0397(7) 1.0498(9) 0.3083(9) 0.326(14) Uani 1 d . .
H52A H -0.0401(7) 1.0372(9) 0.3520(9) 0.489 Uiso 1 calc R .
H52B H -0.0067(7) 1.0205(9) 0.3021(9) 0.489 Uiso 1 calc R .
H52C H -0.0802(7) 1.0371(9) 0.2725(9) 0.489 Uiso 1 calc R .
C53 C -0.0813(5) 1.1671(11) 0.3112(8) 0.301(12) Uani 1 d . .
H53A H -0.0786(5) 1.1602(11) 0.3570(8) 0.451 Uiso 1 calc R .
H53B H -0.1191(5) 1.1422(11) 0.2793(8) 0.451 Uiso 1 calc R .
H53C H -0.0829(5) 1.2216(11) 0.3008(8) 0.451 Uiso 1 calc R .
C54 C -0.0293(7) 1.1427(16) 0.2412(6) 0.398(20) Uani 1 d . .
H54A H 0.0076(7) 1.1189(16) 0.2386(6) 0.597 Uiso 1 calc R .
H54B H -0.0299(7) 1.1971(16) 0.2309(6) 0.597 Uiso 1 calc R .
H54C H -0.0672(7) 1.1184(16) 0.2086(6) 0.597 Uiso 1 calc R .
C55 C 0.1362(4) 1.3436(5) 0.4072(6) 0.106(3) Uani 1 d . .
C56 C 0.0852(5) 1.3872(5) 0.3494(6) 0.168(5) Uani 1 d . .
H56A H 0.0466(5) 1.3879(5) 0.3568(6) 0.253 Uiso 1 calc R .
H56B H 0.0775(5) 1.3618(5) 0.3067(6) 0.253 Uiso 1 calc R .
H56C H 0.0991(5) 1.4396(5) 0.3480(6) 0.253 Uiso 1 calc R .
C57 C 0.1474(5) 1.3918(5) 0.4747(6) 0.142(4) Uani 1 d . .
H57A H 0.1794(5) 1.3665(5) 0.5136(6) 0.212 Uiso 1 calc R .
H57B H 0.1082(5) 1.3945(5) 0.4810(6) 0.212 Uiso 1 calc R .
H57C H 0.1613(5) 1.4434(5) 0.4704(6) 0.212 Uiso 1 calc R .
C58 C 0.1960(5) 1.3446(5) 0.3921(6) 0.141(4) Uani 1 d . .
H58A H 0.2299(5) 1.3174(5) 0.4277(6) 0.212 Uiso 1 calc R .
H58B H 0.2088(5) 1.3975(5) 0.3901(6) 0.212 Uiso 1 calc R .
H58C H 0.1871(5) 1.3196(5) 0.3489(6) 0.212 Uiso 1 calc R .
C61 C 0.1486(10) 0.8991(15) 0.3095(13) 0.277(14) Uiso 1 d . .
H61A H 0.1209(10) 0.9270(15) 0.3261(13) 0.333 Uiso 1 calc R .
H61B H 0.1381(10) 0.8446(15) 0.3110(13) 0.333 Uiso 1 calc R .
C62 C 0.1216(8) 0.9153(10) 0.2395(10) 0.215(8) Uiso 1 d . .
H62A H 0.1457(8) 0.8888(10) 0.2175(10) 0.258 Uiso 1 calc R .
H62B H 0.0783(8) 0.8954(10) 0.2197(10) 0.258 Uiso 1 calc R .
C63 C 0.1083(7) 1.0190(10) 0.1693(8) 0.195(6) Uiso 1 d . .
H63A H 0.0648(7) 1.0040(10) 0.1406(8) 0.233 Uiso 1 calc R .
H63B H 0.1356(7) 0.9925(10) 0.1512(8) 0.233 Uiso 1 calc R .
C64 C 0.1134(6) 1.0956(9) 0.1605(7) 0.159(5) Uiso 1 d . .
H64A H 0.0801(6) 1.1218(9) 0.1695(7) 0.191 Uiso 1 calc R .
H64B H 0.1050(6) 1.1045(9) 0.1127(7) 0.191 Uiso 1 calc R .
C65 C 0.1719(9) 1.2024(11) 0.1982(10) 0.255(10) Uiso 1 d . .
H65A H 0.1482(9) 1.2242(11) 0.2228(10) 0.307 Uiso 1 calc R .
H65B H 0.1525(9) 1.2202(11) 0.1510(10) 0.307 Uiso 1 calc R .
C66 C 0.2386(7) 1.2273(8) 0.2300(7) 0.183(6) Uiso 1 d . .
H66A H 0.2637(7) 1.1971(8) 0.2114(7) 0.219 Uiso 1 calc R .
H66B H 0.2417(7) 1.2817(8) 0.2196(7) 0.219 Uiso 1 calc R .
C67 C 0.3201(7) 1.2297(9) 0.3397(8) 0.193(7) Uiso 1 d . .
H67A H 0.3265(7) 1.2852(9) 0.3375(8) 0.232 Uiso 1 calc R .
H67B H 0.3445(7) 1.2043(9) 0.3175(8) 0.232 Uiso 1 calc R .
C68 C 0.3464(6) 1.2093(8) 0.4063(7) 0.154(5) Uiso 1 d . .
H68A H 0.3249(6) 1.2372(8) 0.4305(7) 0.185 Uiso 1 calc R .
H68B H 0.3908(6) 1.2251(8) 0.4258(7) 0.185 Uiso 1 calc R .
C69 C 0.3584(6) 1.0969(7) 0.4757(6) 0.137(4) Uiso 1 d . .
H69A H 0.3327(6) 1.1210(7) 0.4971(6) 0.165 Uiso 1 calc R .
H69B H 0.4024(6) 1.1109(7) 0.5031(6) 0.165 Uiso 1 calc R .
C70 C 0.3535(5) 1.0207(8) 0.4806(6) 0.138(4) Uiso 1 d . .
H70A H 0.3678(5) 1.0085(8) 0.5290(6) 0.165 Uiso 1 calc R .
H70B H 0.3836(5) 0.9969(8) 0.4650(6) 0.165 Uiso 1 calc R .
C71 C 0.2854(7) 0.9130(9) 0.4476(7) 0.183(6) Uiso 1 d . .
H71A H 0.2970(7) 0.8983(9) 0.4951(7) 0.219 Uiso 1 calc R .
H71B H 0.3148(7) 0.8868(9) 0.4323(7) 0.219 Uiso 1 calc R .
C72 C 0.2314(7) 0.8875(8) 0.4137(7) 0.167(5) Uiso 1 d . .
H72A H 0.2074(7) 0.8987(8) 0.4411(7) 0.201 Uiso 1 calc R .
H72B H 0.2365(7) 0.8314(8) 0.4150(7) 0.201 Uiso 1 calc R .
C91 C 0.0071(14) 0.7653(23) 0.0011(17) 0.300(25) Uani 1 d . .
H91A H -0.0142(14) 0.7296(23) 0.0170(17) 0.360 Uiso 1 calc R .
C92 C 0.0196(11) 0.8349(24) 0.0145(12) 0.250(22) Uani 1 d . .
H92A H 0.0016(11) 0.8505(24) 0.0445(12) 0.300 Uiso 1 calc R .
C93 C 0.0527(11) 0.9034(13) 0.0006(11) 0.229(13) Uani 1 d . .
H93A H 0.0566(11) 0.9535(13) 0.0182(11) 0.275 Uiso 1 calc R .
C94 C 0.0743(8) 0.8757(16) -0.0418(9) 0.190(9) Uani 1 d . .
H94A H 0.0965(8) 0.9109(16) -0.0571(9) 0.228 Uiso 1 calc R .
C95 C 0.0697(6) 0.8081(12) -0.0656(8) 0.131(5) Uani 1 d . .
H95A H 0.0893(6) 0.7950(12) -0.0948(8) 0.157 Uiso 1 calc R .
C96 C 0.0371(8) 0.7571(11) -0.0487(12) 0.184(9) Uani 1 d . .
C97 C 0.0313(9) 0.6814(10) -0.0752(12) 0.354(19) Uani 1 d . .
H97A H 0.0064(9) 0.6504(10) -0.0576(12) 0.531 Uiso 1 calc R .
H97B H 0.0729(9) 0.6588(10) -0.0617(12) 0.531 Uiso 1 calc R .
H97C H 0.0107(9) 0.6833(10) -0.1243(12) 0.531 Uiso 1 calc R .

loop_
_atom_type_symbol
_atom_type_description
_atom_type_scat_dispersion_real
_atom_type_scat_dispersion_imag
_atom_type_scat_source
C C 0.0033 0.0016 'International Tables Vol C Tables 4.2.6.8 and 6.1.1.4'
H H 0.0000 0.0000 'International Tables Vol C Tables 4.2.6.8 and 6.1.1.4'
O O 0.0106 0.0060 'International Tables Vol C Tables 4.2.6.8 and 6.1.1.4'
P P 0.1023 0.0942 'International Tables Vol C Tables 4.2.6.8 and 6.1.1.4'
Cs Cs -0.3680 2.1192 'International Tables Vol C Tables 4.2.6.8 and 6.1.1.4'

loop_
_geom_angle_atom_site_label_1
_geom_angle_atom_site_label_2
_geom_angle_atom_site_label_3
_geom_angle
_geom_angle_site_symmetry_1
_geom_angle_site_symmetry_3
_geom_angle_publ_flag
O21 Cs1 O23 103.60(14) . . ?
O21 Cs1 O25 105.08(15) . . ?
O23 Cs1 O25 102.47(14) . . ?
O21 Cs1 O26 53.90(15) . . ?
O23 Cs1 O26 123.21(13) . . ?
O25 Cs1 O26 52.92(15) . . ?
O21 Cs1 O22 52.58(14) . . ?
O23 Cs1 O22 52.35(14) . . ?
O25 Cs1 O22 122.50(12) . . ?
O26 Cs1 O22 94.97(14) . . ?
O21 Cs1 O24 124.64(13) . . ?
O23 Cs1 O24 52.03(15) . . ?
O25 Cs1 O24 52.22(15) . . ?
O26 Cs1 O24 95.19(14) . . ?
O22 Cs1 O24 94.23(14) . . ?
O21 Cs1 C6 107.35(14) . . ?
O23 Cs1 C6 128.32(14) . . ?
O25 Cs1 C6 107.96(14) . . ?
O26 Cs1 C6 108.47(14) . . ?
O22 Cs1 C6 128.50(14) . . ?
O24 Cs1 C6 126.96(14) . . ?
O21 Cs1 C5 130.13(13) . . ?
O23 Cs1 C5 111.25(13) . . ?
O25 Cs1 C5 101.01(13) . . ?
O26 Cs1 C5 122.55(14) . . ?
O22 Cs1 C5 135.00(13) . . ?
O24 Cs1 C5 104.97(13) . . ?
C6 Cs1 C5 23.08(13) . . ?
O21 Cs1 C1 93.28(14) . . ?
O23 Cs1 C1 117.28(14) . . ?
O25 Cs1 C1 130.65(14) . . ?
O26 Cs1 C1 115.53(14) . . ?
O22 Cs1 C1 105.18(14) . . ?
O24 Cs1 C1 141.35(13) . . ?
C6 Cs1 C1 23.33(13) . . ?
C5 Cs1 C1 39.16(14) . . ?
O21 Cs1 C4 134.68(14) . . ?
O23 Cs1 C4 90.82(13) . . ?
O25 Cs1 C4 113.43(14) . . ?
O26 Cs1 C4 144.10(14) . . ?
O22 Cs1 C4 116.94(14) . . ?
O24 Cs1 C4 98.21(13) . . ?
C6 Cs1 C4 38.84(14) . . ?
C5 Cs1 C4 21.55(13) . . ?
C1 Cs1 C4 43.20(13) . . ?
O21 Cs1 P1 94.23(10) . . ?
O23 Cs1 P1 155.91(10) . . ?
O25 Cs1 P1 88.08(10) . . ?
O26 Cs1 P1 80.44(10) . . ?
O22 Cs1 P1 137.65(10) . . ?
O24 Cs1 P1 128.05(10) . . ?
C6 Cs1 P1 28.31(11) . . ?
C5 Cs1 P1 44.89(10) . . ?
C1 Cs1 P1 44.49(11) . . ?
C4 Cs1 P1 65.09(10) . . ?
O21 Cs1 C2 99.97(14) . . ?
O23 Cs1 C2 96.18(14) . . ?
O25 Cs1 C2 144.00(13) . . ?
O26 Cs1 C2 135.14(14) . . ?
O22 Cs1 C2 93.26(13) . . ?
O24 Cs1 C2 128.04(14) . . ?
C6 Cs1 C2 38.68(14) . . ?
C5 Cs1 C2 43.15(13) . . ?
C1 Cs1 C2 21.12(12) . . ?
C4 Cs1 C2 35.11(13) . . ?
P1 Cs1 C2 64.43(10) . . ?
O64 Cs2 O66 104.7(2) . . ?
O64 Cs2 O65 53.1(2) . . ?
O66 Cs2 O65 54.4(2) . . ?
O64 Cs2 O62 101.2(3) . . ?
O66 Cs2 O62 96.7(3) . . ?
O65 Cs2 O62 119.5(2) . . ?
O64 Cs2 O63 52.4(3) . . ?
O66 Cs2 O63 117.8(2) . . ?
O65 Cs2 O63 93.6(3) . . ?
O62 Cs2 O63 50.6(3) . . ?
O64 Cs2 C46 105.6(2) . . ?
O66 Cs2 C46 106.8(2) . . ?
O65 Cs2 C46 102.5(2) . . ?
O62 Cs2 C46 137.9(2) . . ?
O63 Cs2 C46 133.5(2) . . ?
O64 Cs2 O61 126.4(3) . . ?
O66 Cs2 O61 50.3(3) . . ?
O65 Cs2 O61 97.6(3) . . ?
O62 Cs2 O61 50.7(3) . . ?
O63 Cs2 O61 94.1(3) . . ?
C46 Cs2 O61 125.7(3) . . ?
O64 Cs2 C41 129.8(2) . . ?
O66 Cs2 C41 98.2(2) . . ?
O65 Cs2 C41 116.4(2) . . ?
O62 Cs2 C41 119.8(2) . . ?
O63 Cs2 C41 142.7(2) . . ?
C46 Cs2 C41 24.19(14) . . ?
O61 Cs2 C41 102.6(3) . . ?
O64 Cs2 C45 93.6(2) . . ?
O66 Cs2 C45 129.8(2) . . ?
O65 Cs2 C45 111.5(2) . . ?
O62 Cs2 C45 125.3(2) . . ?
O63 Cs2 C45 110.4(2) . . ?
C46 Cs2 C45 23.3(2) . . ?
O61 Cs2 C45 139.8(3) . . ?
C41 Cs2 C45 39.9(2) . . ?
O64 Cs2 C42 137.2(2) . . ?
O66 Cs2 C42 109.9(2) . . ?
O65 Cs2 C42 138.5(2) . . ?
O62 Cs2 C42 99.0(2) . . ?
O63 Cs2 C42 124.6(3) . . ?
C46 Cs2 C42 40.4(2) . . ?
O61 Cs2 C42 95.4(3) . . ?
C41 Cs2 C42 22.09(13) . . ?
C45 Cs2 C42 44.5(2) . . ?
O64 Cs2 C44 101.6(2) . . ?
O66 Cs2 C44 142.8(2) . . ?
O65 Cs2 C44 132.3(2) . . ?
O62 Cs2 C44 103.5(2) . . ?
O63 Cs2 C44 99.0(2) . . ?
C46 Cs2 C44 39.8(2) . . ?
O61 Cs2 C44 126.7(3) . . ?
C41 Cs2 C44 44.6(2) . . ?
C45 Cs2 C44 21.9(2) . . ?
C42 Cs2 C44 36.7(2) . . ?
O64 Cs2 C43 121.6(2) . . ?
O66 Cs2 C43 130.5(2) . . ?
O65 Cs2 C43 149.2(2) . . ?
O62 Cs2 C43 91.1(2) . . ?
O63 Cs2 C43 104.7(3) . . ?
C46 Cs2 C43 47.2(2) . . ?
O61 Cs2 C43 105.4(3) . . ?
C41 Cs2 C43 38.9(2) . . ?
C45 Cs2 C43 38.9(2) . . ?
C42 Cs2 C43 21.07(14) . . ?
C44 Cs2 C43 21.4(2) . . ?
C6 P1 Cs1 62.4(2) . . ?
C46 P2 Cs2 56.0(2) . . ?
C21 O21 C32 113.6(7) . . ?
C21 O21 Cs1 124.1(5) . . ?
C32 O21 Cs1 119.2(5) . . ?
C23 O22 C22 112.9(6) . . ?
C23 O22 Cs1 104.5(4) . . ?
C22 O22 Cs1 101.8(4) . . ?
C24 O23 C25 112.5(6) . . ?
C24 O23 Cs1 122.5(4) . . ?
C25 O23 Cs1 121.8(5) . . ?
C27 O24 C26 116.6(7) . . ?
C27 O24 Cs1 103.5(4) . . ?
C26 O24 Cs1 99.8(4) . . ?
C29 O25 C28 111.7(7) . . ?
C29 O25 Cs1 120.0(5) . . ?
C28 O25 Cs1 123.2(5) . . ?
C31 O26 C30 111.9(7) . . ?
C31 O26 Cs1 100.8(4) . . ?
C30 O26 Cs1 103.4(4) . . ?
C61 O61 C72 151.5(26) . . ?
C61 O61 Cs2 96.7(20) . . ?
C72 O61 Cs2 98.3(8) . . ?
C63 O62 C62 122.5(16) . . ?
C63 O62 Cs2 119.4(11) . . ?
C62 O62 Cs2 115.9(10) . . ?
C65 O63 C64 116.0(16) . . ?
C65 O63 Cs2 100.5(12) . . ?
C64 O63 Cs2 106.1(8) . . ?
C67 O64 C66 119.3(13) . . ?
C67 O64 Cs2 119.0(10) . . ?
C66 O64 Cs2 117.2(8) . . ?
C69 O65 C68 124.0(11) . . ?
C69 O65 Cs2 99.0(7) . . ?
C68 O65 Cs2 100.7(6) . . ?
C71 O66 C70 124.6(12) . . ?
C71 O66 Cs2 125.5(10) . . ?
C70 O66 Cs2 109.8(6) . . ?
C2 C1 C6 118.5(6) . . ?
C2 C1 C7 116.9(6) . . ?
C6 C1 C7 124.5(6) . . ?
C2 C1 Cs1 87.6(4) . . ?
C6 C1 Cs1 68.1(3) . . ?
C7 C1 Cs1 114.3(4) . . ?
C3 C2 C1 123.5(6) . . ?
C3 C2 Cs1 82.8(4) . . ?
C1 C2 Cs1 71.3(3) . . ?
C4 C3 C2 117.2(6) . . ?
C4 C3 C11 122.0(6) . . ?
C2 C3 C11 120.7(7) . . ?
C3 C4 C5 124.0(6) . . ?
C3 C4 Cs1 84.4(4) . . ?
C5 C4 Cs1 70.7(4) . . ?
C4 C5 C6 119.0(6) . . ?
C4 C5 C15 116.4(6) . . ?
C6 C5 C15 124.6(6) . . ?
C4 C5 Cs1 87.7(4) . . ?
C6 C5 Cs1 69.5(3) . . ?
C15 C5 Cs1 111.4(4) . . ?
C5 C6 C1 116.4(6) . . ?
C5 C6 P1 123.0(5) . . ?
C1 C6 P1 120.4(5) . . ?
C5 C6 Cs1 87.4(3) . . ?
C1 C6 Cs1 88.6(3) . . ?
P1 C6 Cs1 89.2(2) . . ?
C8 C7 C9 105.4(6) . . ?
C8 C7 C10 105.3(6) . . ?
C9 C7 C10 110.5(6) . . ?
C8 C7 C1 112.1(6) . . ?
C9 C7 C1 111.9(6) . . ?
C10 C7 C1 111.3(5) . . ?
C14 C11 C13 104.1(12) . . ?
C14 C11 C12 105.7(10) . . ?
C13 C11 C12 105.9(11) . . ?
C14 C11 C3 111.0(7) . . ?
C13 C11 C3 113.8(7) . . ?
C12 C11 C3 115.4(7) . . ?
C5 C15 C17 109.5(5) . . ?
C5 C15 C16 113.2(5) . . ?
C17 C15 C16 111.9(6) . . ?
C5 C15 C18 113.5(5) . . ?
C17 C15 C18 104.8(6) . . ?
C16 C15 C18 103.7(5) . . ?
O21 C21 C22 109.9(7) . . ?
O22 C22 C21 108.4(7) . . ?
O22 C23 C24 111.0(7) . . ?
O23 C24 C23 110.1(7) . . ?
O23 C25 C26 110.3(7) . . ?
O24 C26 C25 109.9(7) . . ?
O24 C27 C28 112.2(7) . . ?
O25 C28 C27 108.7(7) . . ?
O25 C29 C30 109.2(7) . . ?
O26 C30 C29 108.8(7) . . ?
O26 C31 C32 109.4(7) . . ?
O21 C32 C31 110.7(7) . . ?
C42 C41 C46 120.1(7) . . ?
C42 C41 C47 116.5(6) . . ?
C46 C41 C47 123.5(6) . . ?
C42 C41 Cs2 85.1(4) . . ?
C46 C41 Cs2 74.5(4) . . ?
C47 C41 Cs2 111.5(4) . . ?
C43 C42 C41 125.1(7) . . ?
C43 C42 Cs2 84.1(4) . . ?
C41 C42 Cs2 72.8(4) . . ?
C42 C43 C44 115.3(7) . . ?
C42 C43 C51 124.8(9) . . ?
C44 C43 C51 119.7(9) . . ?
C42 C43 Cs2 74.8(4) . . ?
C44 C43 Cs2 77.9(4) . . ?
C51 C43 Cs2 120.0(6) . . ?
C45 C44 C43 124.0(8) . . ?
C45 C44 Cs2 74.4(4) . . ?
C43 C44 Cs2 80.7(4) . . ?
C44 C45 C46 120.0(7) . . ?
C44 C45 C55 116.6(8) . . ?
C46 C45 C55 123.4(8) . . ?
C44 C45 Cs2 83.8(5) . . ?
C46 C45 Cs2 70.5(4) . . ?
C55 C45 Cs2 117.3(5) . . ?
C45 C46 C41 115.0(6) . . ?
C45 C46 P2 124.1(6) . . ?
C41 C46 P2 120.8(5) . . ?
C45 C46 Cs2 86.2(4) . . ?
C41 C46 Cs2 81.3(4) . . ?
P2 C46 Cs2 97.9(2) . . ?
C48 C47 C50 106.0(6) . . ?
C48 C47 C49 104.8(6) . . ?
C50 C47 C49 108.9(6) . . ?
C48 C47 C41 114.0(6) . . ?
C50 C47 C41 111.8(6) . . ?
C49 C47 C41 110.9(6) . . ?
C54 C51 C53 111.0(14) . . ?
C54 C51 C52 102.7(14) . . ?
C53 C51 C52 102.0(12) . . ?
C54 C51 C43 116.0(9) . . ?
C53 C51 C43 112.5(10) . . ?
C52 C51 C43 111.4(10) . . ?
C56 C55 C58 106.6(9) . . ?
C56 C55 C45 113.1(8) . . ?
C58 C55 C45 110.7(7) . . ?
C56 C55 C57 105.6(8) . . ?
C58 C55 C57 110.7(8) . . ?
C45 C55 C57 110.0(8) . . ?
O61 C61 C62 137.8(31) . . ?
O62 C62 C61 112.0(19) . . ?
O62 C63 C64 119.9(16) . . ?
C63 C64 O63 117.2(13) . . ?
O63 C65 C66 107.8(18) . . ?
O64 C66 C65 110.1(13) . . ?
O64 C67 C68 120.3(16) . . ?
C67 C68 O65 113.5(13) . . ?
O65 C69 C70 119.5(13) . . ?
C69 C70 O66 120.5(11) . . ?
O66 C71 C72 117.9(16) . . ?
C71 C72 O61 130.0(16) . . ?
C92 C91 C96 97.3(20) . . ?
C91 C92 C93 143.6(35) . . ?
C91 C92 C96 46.0(22) . . ?
C93 C92 C96 97.7(15) . . ?
C94 C93 C92 102.7(23) . . ?
C95 C94 C93 129.3(31) . . ?
C94 C95 C96 118.6(23) . . ?
C95 C96 C97 119.2(32) . . ?
C95 C96 C91 128.3(25) . . ?
C97 C96 C91 112.3(25) . . ?
C95 C96 C92 91.7(14) . . ?
C97 C96 C92 149.0(26) . . ?
C91 C96 C92 36.7(16) . . ?

loop_
_geom_bond_atom_site_label_1
_geom_bond_atom_site_label_2
_geom_bond_distance
_geom_bond_site_symmetry_2
_geom_bond_publ_flag
Cs1 O21 3.048(5) . ?
Cs1 O23 3.127(5) . ?
Cs1 O25 3.127(5) . ?
Cs1 O26 3.186(5) . ?
Cs1 O22 3.273(5) . ?
Cs1 O24 3.299(5) . ?
Cs1 C6 3.411(6) . ?
Cs1 C5 3.637(6) . ?
Cs1 C1 3.675(6) . ?
Cs1 C4 3.850(6) . ?
Cs1 P1 3.847(2) . ?
Cs1 C2 3.878(6) . ?
Cs2 O64 3.066(9) . ?
Cs2 O66 3.117(8) . ?
Cs2 O65 3.202(6) . ?
Cs2 O62 3.252(10) . ?
Cs2 O63 3.268(9) . ?
Cs2 C46 3.405(6) . ?
Cs2 O61 3.448(11) . ?
Cs2 C41 3.494(7) . ?
Cs2 C45 3.605(7) . ?
Cs2 C42 3.644(6) . ?
Cs2 C44 3.721(7) . ?
Cs2 C43 3.756(7) . ?
P1 C6 1.825(6) . ?
P2 C46 1.807(7) . ?
O21 C21 1.387(8) . ?
O21 C32 1.434(9) . ?
O22 C23 1.381(8) . ?
O22 C22 1.406(8) . ?
O23 C24 1.387(8) . ?
O23 C25 1.390(8) . ?
O24 C27 1.404(8) . ?
O24 C26 1.413(8) . ?
O25 C29 1.405(9) . ?
O25 C28 1.412(9) . ?
O26 C31 1.407(9) . ?
O26 C30 1.402(8) . ?
O61 C61 0.98(2) . ?
O61 C72 1.366(14) . ?
O62 C63 1.224(15) . ?
O62 C62 1.36(2) . ?
O63 C65 1.23(2) . ?
O63 C64 1.385(14) . ?
O64 C67 1.225(13) . ?
O64 C66 1.474(13) . ?
O65 C69 1.262(11) . ?
O65 C68 1.432(12) . ?
O66 C71 1.220(13) . ?
O66 C70 1.419(11) . ?
C1 C2 1.398(8) . ?
C1 C6 1.456(8) . ?
C1 C7 1.546(8) . ?
C2 C3 1.385(8) . ?
C3 C4 1.345(8) . ?
C3 C11 1.518(9) . ?
C4 C5 1.415(8) . ?
C5 C6 1.427(8) . ?
C5 C15 1.541(8) . ?
C7 C8 1.538(9) . ?
C7 C9 1.534(9) . ?
C7 C10 1.552(9) . ?
C11 C14 1.399(12) . ?
C11 C13 1.397(12) . ?
C11 C12 1.439(11) . ?
C15 C17 1.541(8) . ?
C15 C16 1.542(8) . ?
C15 C18 1.547(9) . ?
C21 C22 1.511(10) . ?
C23 C24 1.482(11) . ?
C25 C26 1.470(10) . ?
C27 C28 1.447(10) . ?
C29 C30 1.476(10) . ?
C31 C32 1.445(10) . ?
C41 C42 1.375(8) . ?
C41 C46 1.448(9) . ?
C41 C47 1.548(9) . ?
C42 C43 1.357(9) . ?
C43 C44 1.386(10) . ?
C43 C51 1.517(10) . ?
C44 C45 1.394(10) . ?
C45 C46 1.428(9) . ?
C45 C55 1.573(10) . ?
C47 C48 1.531(9) . ?
C47 C50 1.534(9) . ?
C47 C49 1.534(9) . ?
C51 C54 1.369(13) . ?
C51 C53 1.412(14) . ?
C51 C52 1.47(2) . ?
C55 C56 1.512(12) . ?
C55 C58 1.531(11) . ?
C55 C57 1.588(13) . ?
C61 C62 1.39(2) . ?
C63 C64 1.34(2) . ?
C65 C66 1.46(2) . ?
C67 C68 1.35(2) . ?
C69 C70 1.321(13) . ?
C71 C72 1.235(14) . ?
C91 C92 1.24(6) . ?
C91 C96 1.49(4) . ?
C92 C93 1.49(3) . ?
C92 C96 2.05(4) . ?
C93 C94 1.28(2) . ?
C94 C95 1.26(2) . ?
C95 C96 1.29(2) . ?
C96 C97 1.40(2) . ?
